data_7116509
loop_
_publ_author_name
'Katsutoshi Arai'
'Yoichi Kobayashi'
'Jiro Abe'

_publ_section_title
;
 Rational molecular designs for drastic acceleration of the color-fading
 speed of photochromic naphthopyrans
;
_journal_name_full Chem.Commun.
_journal_page_first 3057
_journal_paper_doi 10.1039/C4cc10294K
_journal_volume 51
_journal_year 2015
_chemical_formula_sum 'C41 H26 O'
_chemical_formula_weight 534.62
_chemical_name_systematic 3,3diphenyl2(pyren1yl)3Hbenzo[f]chromene
_chemical_properties_physical Photo-sensitive
_space_group_crystal_system monoclinic
_space_group_IT_number 15
_space_group_name_Hall '-C 2yc'
_space_group_name_H-M_alt 'C 1 2/c 1'
_symmetry_space_group_name_Hall '-C 2yc'
_symmetry_space_group_name_H-M 'C 1 2/c 1'
_atom_sites_solution_hydrogens geom
_audit_creation_method SHELXL-2013
_audit_update_record
;
2014-10-28 deposited with the CCDC.
2015-01-15 downloaded from the CCDC.
;
_cell_angle_alpha 90
_cell_angle_beta 98.5570(10)
_cell_angle_gamma 90
_cell_formula_units_Z 8
_cell_length_a 41.059(2)
_cell_length_b 10.4431(6)
_cell_length_c 13.0847(8)
_cell_measurement_temperature 90
_cell_volume 5548.0(5)
_computing_structure_refinement 'SHELXL-2013 (Sheldrick, 2013)'
_diffrn_ambient_temperature 90
_diffrn_measured_fraction_theta_full 0.941
_diffrn_measured_fraction_theta_max 0.999
_diffrn_radiation_type MoK\a
_diffrn_radiation_wavelength 0.71073
_diffrn_reflns_av_R_equivalents 0.0153
_diffrn_reflns_av_unetI/netI 0.0185
_diffrn_reflns_Laue_measured_fraction_full 0.941
_diffrn_reflns_Laue_measured_fraction_max 0.999
_diffrn_reflns_limit_h_max 48
_diffrn_reflns_limit_h_min -42
_diffrn_reflns_limit_k_max 9
_diffrn_reflns_limit_k_min -12
_diffrn_reflns_limit_l_max 14
_diffrn_reflns_limit_l_min -15
_diffrn_reflns_number 12608
_diffrn_reflns_point_group_measured_fraction_full 0.941
_diffrn_reflns_point_group_measured_fraction_max 0.999
_diffrn_reflns_theta_full 25.242
_diffrn_reflns_theta_max 24.708
_diffrn_reflns_theta_min 2.006
_exptl_absorpt_coefficient_mu 0.075
_exptl_crystal_colour yellow
_exptl_crystal_density_diffrn 1.280
_exptl_crystal_description block
_exptl_crystal_F_000 2240
_exptl_crystal_preparation photochromic
_exptl_crystal_recrystallization_method 'Re-crystallisation from solvent: methanol/ethyl acetate mixed solvent'
_exptl_crystal_size_max 0.600
_exptl_crystal_size_mid 0.500
_exptl_crystal_size_min 0.300
_refine_diff_density_max 0.194
_refine_diff_density_min -0.183
_refine_diff_density_rms 0.035
_refine_ls_extinction_method none
_refine_ls_goodness_of_fit_ref 0.954
_refine_ls_hydrogen_treatment constr
_refine_ls_matrix_type full
_refine_ls_number_parameters 379
_refine_ls_number_reflns 4734
_refine_ls_number_restraints 0
_refine_ls_restrained_S_all 0.954
_refine_ls_R_factor_all 0.0387
_refine_ls_R_factor_gt 0.0323
_refine_ls_shift/su_max 0.000
_refine_ls_shift/su_mean 0.000
_refine_ls_structure_factor_coef Fsqd
_refine_ls_weighting_details 'w=1/[\s^2^(Fo^2^)+(0.1000P)^2^+0.0978P] where P=(Fo^2^+2Fc^2^)/3'
_refine_ls_weighting_scheme calc
_refine_ls_wR_factor_gt 0.1084
_refine_ls_wR_factor_ref 0.1173
_reflns_Friedel_coverage 0.000
_reflns_number_gt 4098
_reflns_number_total 4734
_reflns_threshold_expression 'I > 2\s(I)'
_cod_data_source_file c4cc10294k2.cif
_cod_data_source_block 140324_2_0m
_cod_original_cell_volume 5548.0(6)
_cod_database_code 7116509
_shelx_space_group_comment
;
The symmetry employed for this shelxl refinement is uniquely defined
by the following loop, which should always be used as a source of
symmetry information in preference to the above space-group names.
They are only intended as comments.
;
_shelx_estimated_absorpt_t_min 0.956
_shelx_estimated_absorpt_t_max 0.978
_shelxl_version_number 2013-3

loop_
_space_group_symop_operation_xyz
'x, y, z'
'-x, y, -z+1/2'
'x+1/2, y+1/2, z'
'-x+1/2, y+1/2, -z+1/2'
'-x, -y, -z'
'x, -y, z-1/2'
'-x+1/2, -y+1/2, -z'
'x+1/2, -y+1/2, z-1/2'

loop_
_atom_site_label
_atom_site_type_symbol
_atom_site_fract_x
_atom_site_fract_y
_atom_site_fract_z
_atom_site_U_iso_or_equiv
_atom_site_adp_type
_atom_site_occupancy
_atom_site_site_symmetry_order
_atom_site_calc_flag
_atom_site_refinement_flags_posn
_atom_site_refinement_flags_adp
O1 O 0.09743(2) 1.03450(7) 0.71160(5) 0.0189(2) Uani 1 1 d . .
C1 C 0.17755(3) 0.94599(11) 0.50345(8) 0.0183(3) Uani 1 1 d . .
C2 C 0.08206(3) 1.31473(11) 0.53965(9) 0.0198(3) Uani 1 1 d . .
C3 C 0.05179(3) 1.33317(11) 0.68673(9) 0.0221(3) Uani 1 1 d . .
H3 H 0.0373 1.3793 0.7234 0.027 Uiso 1 1 calc R U
C4 C 0.22990(3) 0.91200(11) 0.43453(9) 0.0216(3) Uani 1 1 d . .
C5 C 0.05983(3) 1.38423(11) 0.59326(9) 0.0198(3) Uani 1 1 d . .
C6 C 0.12196(3) 0.99240(11) 0.55637(8) 0.0182(3) Uani 1 1 d . .
C7 C 0.18274(3) 0.76953(11) 0.38100(9) 0.0218(3) Uani 1 1 d . .
C8 C 0.12086(3) 0.82966(11) 0.69627(8) 0.0177(3) Uani 1 1 d . .
C9 C 0.19666(3) 0.87569(11) 0.43982(9) 0.0190(3) Uani 1 1 d . .
C10 C 0.09506(3) 1.19535(11) 0.58071(9) 0.0186(3) Uani 1 1 d . .
C11 C 0.13166(3) 0.80357(11) 0.44814(8) 0.0209(3) Uani 1 1 d . .
H11 H 0.1097 0.7773 0.4515 0.025 Uiso 1 1 calc R U
C12 C 0.15036(3) 0.73442(12) 0.38768(9) 0.0230(3) Uani 1 1 d . .
H12 H 0.1410 0.6621 0.3502 0.028 Uiso 1 1 calc R U
C13 C 0.22499(3) 1.08309(12) 0.55942(10) 0.0255(3) Uani 1 1 d . .
H13 H 0.2346 1.1518 0.6010 0.031 Uiso 1 1 calc R U
C14 C 0.02190(3) 0.88271(12) 0.44432(10) 0.0263(3) Uani 1 1 d . .
H14 H 0.0137 0.8963 0.3734 0.032 Uiso 1 1 calc R U
C15 C 0.14699(3) 0.86222(11) 0.77247(8) 0.0197(3) Uani 1 1 d . .
H15 H 0.1517 0.9497 0.7879 0.024 Uiso 1 1 calc R U
C16 C 0.08554(3) 1.14968(11) 0.67084(8) 0.0179(3) Uani 1 1 d . .
C17 C 0.11779(3) 1.11656(11) 0.53311(9) 0.0199(3) Uani 1 1 d . .
H17 H 0.1300 1.1540 0.4844 0.024 Uiso 1 1 calc R U
C18 C 0.24917(3) 0.84103(12) 0.37200(9) 0.0250(3) Uani 1 1 d . .
C19 C 0.19361(3) 1.04817(11) 0.56551(9) 0.0219(3) Uani 1 1 d . .
H19 H 0.1818 1.0923 0.6120 0.026 Uiso 1 1 calc R U
C20 C 0.24412(3) 1.01894(12) 0.49172(9) 0.0241(3) Uani 1 1 d . .
C21 C 0.04563(3) 1.49913(12) 0.54969(9) 0.0236(3) Uani 1 1 d . .
H21 H 0.0305 1.5449 0.5844 0.028 Uiso 1 1 calc R U
C22 C 0.23430(3) 0.73390(12) 0.31446(10) 0.0292(3) Uani 1 1 d . .
H22 H 0.2469 0.6854 0.2730 0.035 Uiso 1 1 calc R U
C23 C 0.28164(3) 0.87841(14) 0.36900(10) 0.0321(3) Uani 1 1 d . .
H23 H 0.2948 0.8300 0.3293 0.039 Uiso 1 1 calc R U
C24 C 0.08948(3) 1.36559(12) 0.44555(10) 0.0273(3) Uani 1 1 d . .
H24 H 0.1043 1.3211 0.4088 0.033 Uiso 1 1 calc R U
C25 C 0.06444(3) 1.21915(12) 0.72525(8) 0.0219(3) Uani 1 1 d . .
H25 H 0.0590 1.1871 0.7885 0.026 Uiso 1 1 calc R U
C26 C 0.05329(3) 1.54507(12) 0.45851(10) 0.0284(3) Uani 1 1 d . .
H26 H 0.0435 1.6222 0.4301 0.034 Uiso 1 1 calc R U
C27 C 0.06662(3) 0.89563(11) 0.58655(9) 0.0188(3) Uani 1 1 d . .
C28 C 0.27634(3) 1.05456(13) 0.48274(10) 0.0307(3) Uani 1 1 d . .
H28 H 0.2857 1.1282 0.5185 0.037 Uiso 1 1 calc R U
C29 C 0.05424(3) 0.91636(11) 0.48305(9) 0.0218(3) Uani 1 1 d . .
H29 H 0.0679 0.9536 0.4385 0.026 Uiso 1 1 calc R U
C30 C 0.14426(3) 0.91105(11) 0.50430(8) 0.0185(3) Uani 1 1 d . .
C31 C 0.10142(3) 0.93565(11) 0.63440(8) 0.0176(3) Uani 1 1 d . .
C32 C 0.13393(3) 0.60618(11) 0.72689(9) 0.0216(3) Uani 1 1 d . .
H32 H 0.1296 0.5186 0.7105 0.026 Uiso 1 1 calc R U
C33 C 0.11461(3) 0.70110(11) 0.67368(9) 0.0200(3) Uani 1 1 d . .
H33 H 0.0970 0.6779 0.6214 0.024 Uiso 1 1 calc R U
C34 C 0.07563(3) 1.47788(13) 0.40677(11) 0.0318(3) Uani 1 1 d . .
H34 H 0.0812 1.5110 0.3440 0.038 Uiso 1 1 calc R U
C35 C 0.20286(3) 0.70077(12) 0.31808(9) 0.0267(3) Uani 1 1 d . .
H35 H 0.1936 0.6301 0.2781 0.032 Uiso 1 1 calc R U
C36 C 0.15946(3) 0.63903(12) 0.80362(9) 0.0230(3) Uani 1 1 d . .
H36 H 0.1724 0.5742 0.8409 0.028 Uiso 1 1 calc R U
C37 C 0.16610(3) 0.76716(12) 0.82588(9) 0.0227(3) Uani 1 1 d . .
H37 H 0.1838 0.7899 0.8780 0.027 Uiso 1 1 calc R U
C38 C 0.04588(3) 0.84316(11) 0.65088(10) 0.0242(3) Uani 1 1 d . .
H38 H 0.0539 0.8297 0.7220 0.029 Uiso 1 1 calc R U
C39 C 0.00180(3) 0.83000(12) 0.50815(11) 0.0299(3) Uani 1 1 d . .
H39 H -0.0202 0.8070 0.4813 0.036 Uiso 1 1 calc R U
C40 C 0.29497(3) 0.98450(14) 0.42271(10) 0.0343(3) Uani 1 1 d . .
H40 H 0.3170 1.0095 0.4185 0.041 Uiso 1 1 calc R U
C41 C 0.01370(3) 0.81046(12) 0.61184(10) 0.0294(3) Uani 1 1 d . .
H41 H -0.0002 0.7746 0.6562 0.035 Uiso 1 1 calc R U

loop_
_atom_site_aniso_label
_atom_site_aniso_U_11
_atom_site_aniso_U_22
_atom_site_aniso_U_33
_atom_site_aniso_U_23
_atom_site_aniso_U_13
_atom_site_aniso_U_12
O1 0.0253(4) 0.0171(4) 0.0142(4) -0.0007(3) 0.0021(3) 0.0039(3)
C1 0.0216(6) 0.0179(6) 0.0147(5) 0.0040(5) 0.0007(5) 0.0036(5)
C2 0.0184(6) 0.0177(6) 0.0228(6) -0.0004(5) 0.0013(5) -0.0015(5)
C3 0.0229(6) 0.0230(7) 0.0204(6) -0.0065(5) 0.0028(5) 0.0037(5)
C4 0.0227(6) 0.0224(7) 0.0195(6) 0.0084(5) 0.0025(5) 0.0049(5)
C5 0.0185(6) 0.0174(6) 0.0222(6) -0.0045(5) -0.0011(5) -0.0007(5)
C6 0.0190(6) 0.0202(6) 0.0147(5) -0.0004(5) 0.0007(5) 0.0010(5)
C7 0.0276(7) 0.0181(6) 0.0202(6) 0.0038(5) 0.0053(5) 0.0037(5)
C8 0.0185(6) 0.0213(6) 0.0143(5) 0.0016(5) 0.0056(5) 0.0014(5)
C9 0.0232(6) 0.0170(6) 0.0171(6) 0.0051(5) 0.0033(5) 0.0039(5)
C10 0.0181(6) 0.0179(6) 0.0192(6) -0.0010(5) 0.0011(5) -0.0010(5)
C11 0.0221(6) 0.0200(6) 0.0210(6) 0.0012(5) 0.0041(5) 0.0005(5)
C12 0.0280(7) 0.0185(6) 0.0229(6) -0.0022(5) 0.0053(5) -0.0012(5)
C13 0.0253(7) 0.0246(7) 0.0241(6) -0.0002(5) -0.0043(5) -0.0003(5)
C14 0.0246(7) 0.0247(7) 0.0274(7) -0.0102(5) -0.0033(5) 0.0077(5)
C15 0.0219(6) 0.0200(6) 0.0177(6) -0.0016(5) 0.0045(5) 0.0008(5)
C16 0.0192(6) 0.0170(6) 0.0162(6) -0.0005(4) -0.0020(5) 0.0000(4)
C17 0.0213(6) 0.0212(6) 0.0177(6) 0.0032(5) 0.0049(5) 0.0010(5)
C18 0.0268(7) 0.0259(7) 0.0236(6) 0.0081(5) 0.0073(5) 0.0055(5)
C19 0.0251(7) 0.0217(6) 0.0182(6) -0.0002(5) 0.0007(5) 0.0044(5)
C20 0.0229(7) 0.0263(7) 0.0214(6) 0.0065(5) -0.0021(5) 0.0022(5)
C21 0.0211(6) 0.0184(6) 0.0306(7) -0.0042(5) 0.0014(5) 0.0024(5)
C22 0.0363(7) 0.0260(7) 0.0286(7) 0.0040(5) 0.0158(6) 0.0086(6)
C23 0.0280(7) 0.0388(8) 0.0319(7) 0.0107(6) 0.0118(6) 0.0074(6)
C24 0.0279(7) 0.0246(7) 0.0312(7) 0.0074(5) 0.0106(6) 0.0052(5)
C25 0.0251(6) 0.0249(7) 0.0154(6) -0.0027(5) 0.0022(5) 0.0020(5)
C26 0.0290(7) 0.0174(6) 0.0380(7) 0.0064(5) 0.0021(6) 0.0039(5)
C27 0.0203(6) 0.0145(6) 0.0212(6) -0.0026(4) 0.0023(5) 0.0046(4)
C28 0.0237(7) 0.0355(8) 0.0311(7) 0.0063(6) -0.0016(6) -0.0024(6)
C29 0.0233(6) 0.0183(6) 0.0231(6) -0.0043(5) 0.0015(5) 0.0057(5)
C30 0.0218(6) 0.0185(6) 0.0151(5) 0.0042(5) 0.0029(5) 0.0036(5)
C31 0.0208(6) 0.0173(6) 0.0149(6) -0.0019(4) 0.0031(5) 0.0012(5)
C32 0.0244(6) 0.0187(6) 0.0224(6) 0.0009(5) 0.0065(5) 0.0034(5)
C33 0.0209(6) 0.0221(6) 0.0168(6) -0.0004(5) 0.0027(5) 0.0003(5)
C34 0.0323(7) 0.0275(7) 0.0375(7) 0.0126(6) 0.0118(6) 0.0052(6)
C35 0.0359(7) 0.0198(7) 0.0264(7) -0.0008(5) 0.0114(6) 0.0017(5)
C36 0.0244(6) 0.0241(7) 0.0208(6) 0.0031(5) 0.0049(5) 0.0080(5)
C37 0.0211(6) 0.0290(7) 0.0175(6) -0.0008(5) 0.0012(5) 0.0045(5)
C38 0.0242(7) 0.0224(7) 0.0263(6) 0.0001(5) 0.0049(5) 0.0021(5)
C39 0.0189(6) 0.0248(7) 0.0443(8) -0.0141(6) -0.0009(6) 0.0036(5)
C40 0.0226(7) 0.0449(9) 0.0356(7) 0.0115(6) 0.0047(6) -0.0013(6)
C41 0.0242(7) 0.0225(7) 0.0433(8) -0.0029(6) 0.0111(6) 0.0010(5)

loop_
_atom_type_symbol
_atom_type_description
_atom_type_scat_dispersion_real
_atom_type_scat_dispersion_imag
_atom_type_scat_source
C C 0.0033 0.0016 'International Tables Vol C Tables 4.2.6.8 and 6.1.1.4'
H H 0.0000 0.0000 'International Tables Vol C Tables 4.2.6.8 and 6.1.1.4'
O O 0.0106 0.0060 'International Tables Vol C Tables 4.2.6.8 and 6.1.1.4'

loop_
_geom_angle_atom_site_label_1
_geom_angle_atom_site_label_2
_geom_angle_atom_site_label_3
_geom_angle
C16 O1 C31 114.64(8)
C30 C1 C9 119.11(10)
C30 C1 C19 123.23(10)
C9 C1 C19 117.65(10)
C24 C2 C10 122.53(11)
C24 C2 C5 118.19(11)
C10 C2 C5 119.24(10)
C25 C3 C5 121.47(10)
C25 C3 H3 119.3
C5 C3 H3 119.3
C20 C4 C18 119.37(11)
C20 C4 C9 120.28(11)
C18 C4 C9 120.35(11)
C21 C5 C3 122.10(11)
C21 C5 C2 119.17(11)
C3 C5 C2 118.70(11)
C17 C6 C30 121.09(10)
C17 C6 C31 117.46(10)
C30 C6 C31 121.36(10)
C12 C7 C9 118.82(10)
C12 C7 C35 122.52(11)
C9 C7 C35 118.65(11)
C33 C8 C15 119.06(11)
C33 C8 C31 121.50(10)
C15 C8 C31 119.29(10)
C7 C9 C4 119.45(10)
C7 C9 C1 120.32(11)
C4 C9 C1 120.23(11)
C16 C10 C2 119.01(10)
C16 C10 C17 116.88(10)
C2 C10 C17 124.12(10)
C12 C11 C30 121.71(11)
C12 C11 H11 119.1
C30 C11 H11 119.1
C11 C12 C7 120.90(11)
C11 C12 H12 119.5
C7 C12 H12 119.5
C19 C13 C20 121.62(11)
C19 C13 H13 119.2
C20 C13 H13 119.2
C39 C14 C29 120.39(12)
C39 C14 H14 119.8
C29 C14 H14 119.8
C37 C15 C8 120.20(11)
C37 C15 H15 119.9
C8 C15 H15 119.9
O1 C16 C10 120.24(10)
O1 C16 C25 117.77(10)
C10 C16 C25 121.96(11)
C6 C17 C10 121.36(10)
C6 C17 H17 119.3
C10 C17 H17 119.3
C23 C18 C4 118.98(12)
C23 C18 C22 122.53(12)
C4 C18 C22 118.50(11)
C13 C19 C1 121.80(11)
C13 C19 H19 119.1
C1 C19 H19 119.1
C28 C20 C4 119.05(11)
C28 C20 C13 122.72(12)
C4 C20 C13 118.19(11)
C26 C21 C5 121.00(11)
C26 C21 H21 119.5
C5 C21 H21 119.5
C35 C22 C18 121.25(11)
C35 C22 H22 119.4
C18 C22 H22 119.4
C40 C23 C18 121.21(12)
C40 C23 H23 119.4
C18 C23 H23 119.4
C34 C24 C2 120.87(12)
C34 C24 H24 119.6
C2 C24 H24 119.6
C3 C25 C16 119.57(10)
C3 C25 H25 120.2
C16 C25 H25 120.2
C21 C26 C34 119.80(11)
C21 C26 H26 120.1
C34 C26 H26 120.1
C29 C27 C38 118.76(11)
C29 C27 C31 122.65(10)
C38 C27 C31 118.48(10)
C40 C28 C20 121.17(13)
C40 C28 H28 119.4
C20 C28 H28 119.4
C27 C29 C14 120.33(11)
C27 C29 H29 119.8
C14 C29 H29 119.8
C11 C30 C1 119.00(10)
C11 C30 C6 119.65(10)
C1 C30 C6 121.15(10)
O1 C31 C8 104.35(8)
O1 C31 C27 106.27(8)
C8 C31 C27 113.71(9)
O1 C31 C6 108.30(9)
C8 C31 C6 109.70(9)
C27 C31 C6 113.87(9)
C36 C32 C33 120.08(11)
C36 C32 H32 120.0
C33 C32 H32 120.0
C32 C33 C8 120.58(11)
C32 C33 H33 119.7
C8 C33 H33 119.7
C24 C34 C26 120.96(12)
C24 C34 H34 119.5
C26 C34 H34 119.5
C22 C35 C7 121.80(12)
C22 C35 H35 119.1
C7 C35 H35 119.1
C32 C36 C37 119.72(11)
C32 C36 H36 120.1
C37 C36 H36 120.1
C36 C37 C15 120.35(11)
C36 C37 H37 119.8
C15 C37 H37 119.8
C41 C38 C27 120.54(11)
C41 C38 H38 119.7
C27 C38 H38 119.7
C14 C39 C41 119.84(12)
C14 C39 H39 120.1
C41 C39 H39 120.1
C23 C40 C28 120.16(12)
C23 C40 H40 119.9
C28 C40 H40 119.9
C38 C41 C39 120.12(12)
C38 C41 H41 119.9
C39 C41 H41 119.9

loop_
_geom_bond_atom_site_label_1
_geom_bond_atom_site_label_2
_geom_bond_distance
O1 C16 1.3755(14)
O1 C31 1.4704(13)
C1 C30 1.4163(16)
C1 C9 1.4293(16)
C1 C19 1.4400(16)
C2 C24 1.4152(17)
C2 C10 1.4291(16)
C2 C5 1.4293(16)
C3 C25 1.3653(17)
C3 C5 1.4174(17)
C3 H3 0.9500
C4 C20 1.4207(17)
C4 C18 1.4275(17)
C4 C9 1.4278(17)
C5 C21 1.4162(17)
C6 C17 1.3370(16)
C6 C30 1.4867(16)
C6 C31 1.5363(15)
C7 C12 1.3940(17)
C7 C9 1.4204(17)
C7 C35 1.4417(16)
C8 C33 1.3904(16)
C8 C15 1.3937(16)
C8 C31 1.5249(15)
C10 C16 1.3814(16)
C10 C17 1.4523(16)
C11 C12 1.3851(16)
C11 C30 1.3979(16)
C11 H11 0.9500
C12 H12 0.9500
C13 C19 1.3527(18)
C13 C20 1.4345(18)
C13 H13 0.9500
C14 C39 1.3735(19)
C14 C29 1.3942(17)
C14 H14 0.9500
C15 C37 1.3879(16)
C15 H15 0.9500
C16 C25 1.4025(16)
C17 H17 0.9500
C18 C23 1.3952(19)
C18 C22 1.4333(18)
C19 H19 0.9500
C20 C28 1.3961(18)
C21 C26 1.3653(18)
C21 H21 0.9500
C22 C35 1.3442(18)
C22 H22 0.9500
C23 C40 1.381(2)
C23 H23 0.9500
C24 C34 1.3676(18)
C24 H24 0.9500
C25 H25 0.9500
C26 C34 1.4062(19)
C26 H26 0.9500
C27 C29 1.3907(17)
C27 C38 1.3954(17)
C27 C31 1.5305(16)
C28 C40 1.384(2)
C28 H28 0.9500
C29 H29 0.9500
C32 C36 1.3826(18)
C32 C33 1.3899(16)
C32 H32 0.9500
C33 H33 0.9500
C34 H34 0.9500
C35 H35 0.9500
C36 C37 1.3878(18)
C36 H36 0.9500
C37 H37 0.9500
C38 C41 1.3866(17)
C38 H38 0.9500
C39 C41 1.387(2)
C39 H39 0.9500
C40 H40 0.9500
C41 H41 0.9500
